data_7234953
loop_
_publ_author_name
'Liang, Jinxia'
'Zhang, Jie'
'Liang, Jinfang'
'Zhai, Lijun'
'Wu, Haonan'
'Niu, Xiaoyan'
'Hu, Tuoping'

_publ_section_title
;
 Five new coordination polymers with a Y-shaped N-heterocyclic carboxylic
 acid: structural diversity, bifunctional luminescence sensing and
 magnetic properties
;
_journal_issue 38
_journal_name_full CrystEngComm
_journal_page_first 5767
_journal_paper_doi 10.1039/C9CE00988D
_journal_volume 21
_journal_year 2019
_chemical_formula_moiety '0.06(C792 H576 N144 Ni36 O162)'
_chemical_formula_sum 'C44 H32 N8 Ni2 O9'
_chemical_formula_weight 934.16
_space_group_crystal_system trigonal
_space_group_IT_number 167
_space_group_name_Hall '-R 3 2"c'
_space_group_name_H-M_alt 'R -3 c :H'
_atom_sites_solution_hydrogens mixed
_audit_creation_date 2017-11-12
_audit_creation_method
;
Olex2 1.2-beta
(compiled 2017.08.10 svn.r3458 for OlexSys, GUI svn.r5381)
;
_audit_update_record
;
2019-04-09 deposited with the CCDC.	2019-09-04 downloaded from the CCDC.
;
_cell_angle_alpha 90
_cell_angle_beta 90
_cell_angle_gamma 120
_cell_formula_units_Z 18
_cell_length_a 33.1406(9)
_cell_length_b 33.1406(9)
_cell_length_c 37.1579(9)
_cell_measurement_reflns_used 9942
_cell_measurement_temperature 150.15
_cell_measurement_theta_max 23.50
_cell_measurement_theta_min 2.46
_cell_volume 35342.9(16)
_computing_cell_refinement 'SAINT v8.37A (Bruker, 2015)'
_computing_data_reduction 'SAINT v8.37A (Bruker, 2015)'
_computing_molecular_graphics 'Olex2 (Dolomanov et al., 2009)'
_computing_publication_material 'Olex2 (Dolomanov et al., 2009)'
_computing_structure_refinement 'ShelXL (Sheldrick, 2015)'
_computing_structure_solution 'SHELXT 2014/5 (Sheldrick, 2014)'
_diffrn_ambient_temperature 150.15
_diffrn_measured_fraction_theta_full 0.995
_diffrn_measured_fraction_theta_max 0.994
_diffrn_measurement_device_type 'Bruker APEX-II CCD'
_diffrn_measurement_method '\f and \w scans'
_diffrn_radiation_type MoK\a
_diffrn_radiation_wavelength 0.71073
_diffrn_reflns_av_R_equivalents 0.0962
_diffrn_reflns_av_unetI/netI 0.0586
_diffrn_reflns_Laue_measured_fraction_full 0.995
_diffrn_reflns_Laue_measured_fraction_max 0.994
_diffrn_reflns_limit_h_max 39
_diffrn_reflns_limit_h_min -31
_diffrn_reflns_limit_k_max 39
_diffrn_reflns_limit_k_min -39
_diffrn_reflns_limit_l_max 44
_diffrn_reflns_limit_l_min -44
_diffrn_reflns_number 60742
_diffrn_reflns_point_group_measured_fraction_full 0.995
_diffrn_reflns_point_group_measured_fraction_max 0.994
_diffrn_reflns_theta_full 25.242
_diffrn_reflns_theta_max 25.375
_diffrn_reflns_theta_min 2.458
_diffrn_standards_number 0
_exptl_absorpt_coefficient_mu 0.515
_exptl_absorpt_correction_T_max 0.7452
_exptl_absorpt_correction_T_min 0.6824
_exptl_absorpt_correction_type multi-scan
_exptl_absorpt_process_details
'SADABS-2016/2 (Bruker,2016/2) was used for absorption correction. wR2(int) was 0.0627 before and 0.0570 after correction. The Ratio of minimum to maximum transmission is 0.9157. The \l/2 correction factor is Not present.'
_exptl_crystal_colour colourless
_exptl_crystal_colour_primary colourless
_exptl_crystal_density_diffrn 0.790
_exptl_crystal_description block
_exptl_crystal_F_000 8639
_exptl_crystal_size_max 0.2
_exptl_crystal_size_mid 0.18
_exptl_crystal_size_min 0.12
_refine_diff_density_max 0.294
_refine_diff_density_min -0.360
_refine_diff_density_rms 0.058
_refine_ls_extinction_method none
_refine_ls_goodness_of_fit_ref 1.028
_refine_ls_hydrogen_treatment constr
_refine_ls_matrix_type full
_refine_ls_number_parameters 367
_refine_ls_number_reflns 7176
_refine_ls_number_restraints 51
_refine_ls_restrained_S_all 1.025
_refine_ls_R_factor_all 0.0711
_refine_ls_R_factor_gt 0.0497
_refine_ls_shift/su_max 0.002
_refine_ls_shift/su_mean 0.000
_refine_ls_structure_factor_coef Fsqd
_refine_ls_weighting_details 'w=1/[\s^2^(Fo^2^)+(0.0672P)^2^+55.4777P] where P=(Fo^2^+2Fc^2^)/3'
_refine_ls_weighting_scheme calc
_refine_ls_wR_factor_gt 0.1214
_refine_ls_wR_factor_ref 0.1283
_reflns_Friedel_coverage 0.000
_reflns_number_gt 5311
_reflns_number_total 7176
_reflns_threshold_expression 'I > 2\s(I)'
_cod_data_source_file c9ce00988d2.cif
_cod_data_source_block mo_1031_11_0m_sq
_cod_original_cell_volume 35343(2)
_cod_original_sg_symbol_H-M 'R -3 c'
_cod_database_code 7234953
_shelx_shelxl_version_number 2016/6
_shelx_space_group_comment
;
The symmetry employed for this shelxl refinement is uniquely defined
by the following loop, which should always be used as a source of
symmetry information in preference to the above space-group names.
They are only intended as comments.
;
_shelx_estimated_absorpt_t_max 0.941
_shelx_estimated_absorpt_t_min 0.904
_olex2_refinement_description
;
1. Fixed Uiso
 At 1.2 times of:
  All C(H) groups
 At 1.5 times of:
  All O(H,H) groups
2. Rigid body (RIGU) restrains
 N2A, N2, C7A, C7, N3, C8, N1
 with sigma for 1-2 distances of 0.004 and sigma for 1-3 distances of 0.004
3. Others
 Sof(C18A)=Sof(H18A)=Sof(C21A)=Sof(H21A)=Sof(C19A)=Sof(H19A)=Sof(C20A)=
 Sof(H20A)=1-FVAR(1)
 Sof(C18)=Sof(H18)=Sof(C19)=Sof(H19)=Sof(C20)=Sof(H20)=Sof(C21)=Sof(H21)=FVAR(1)
 Fixed Sof: H1A(0.5) H1B(0.5) O5(0.5) N2(0.5) C7(0.5) H7(0.5) C14(0.5)
 H14(0.5) C15(0.5) H15(0.5) C7A(0.5) H7A(0.5) N2A(0.5) C15A(0.5) H15A(0.5)
 C14A(0.5) H14A(0.5) O5A(0.5)
4.a Riding coordinates:
 O1(H1A,H1B)
4.b Ternary CH refined with riding coordinates:
 C6(H6)
4.c Aromatic/amide H refined with riding coordinates:
 C3(H3), C4(H4), C7(H7), C8(H8), C10(H10), C11(H11), C14(H14), C15(H15),
 C16(H16), C17(H17), C18(H18), C19(H19), C20(H20), C21(H21), C18A(H18A),
 C21A(H21A), C19A(H19A), C20A(H20A), C7A(H7A), C15A(H15A), C14A(H14A)
;
_olex2_submission_special_instructions 'No special instructions were received'

loop_
_space_group_symop_operation_xyz
'x, y, z'
'-y, x-y, z'
'-x+y, -x, z'
'y, x, -z+1/2'
'-x, -x+y, -z+1/2'
'x-y, -y, -z+1/2'
'x+2/3, y+1/3, z+1/3'
'-y+2/3, x-y+1/3, z+1/3'
'-x+y+2/3, -x+1/3, z+1/3'
'y+2/3, x+1/3, -z+5/6'
'-x+2/3, -x+y+1/3, -z+5/6'
'x-y+2/3, -y+1/3, -z+5/6'
'x+1/3, y+2/3, z+2/3'
'-y+1/3, x-y+2/3, z+2/3'
'-x+y+1/3, -x+2/3, z+2/3'
'y+1/3, x+2/3, -z+7/6'
'-x+1/3, -x+y+2/3, -z+7/6'
'x-y+1/3, -y+2/3, -z+7/6'
'-x, -y, -z'
'y, -x+y, -z'
'x-y, x, -z'
'-y, -x, z-1/2'
'x, x-y, z-1/2'
'-x+y, y, z-1/2'
'-x+2/3, -y+1/3, -z+1/3'
'y+2/3, -x+y+1/3, -z+1/3'
'x-y+2/3, x+1/3, -z+1/3'
'-y+2/3, -x+1/3, z-1/6'
'x+2/3, x-y+1/3, z-1/6'
'-x+y+2/3, y+1/3, z-1/6'
'-x+1/3, -y+2/3, -z+2/3'
'y+1/3, -x+y+2/3, -z+2/3'
'x-y+1/3, x+2/3, -z+2/3'
'-y+1/3, -x+2/3, z+1/6'
'x+1/3, x-y+2/3, z+1/6'
'-x+y+1/3, y+2/3, z+1/6'

loop_
_atom_site_label
_atom_site_type_symbol
_atom_site_fract_x
_atom_site_fract_y
_atom_site_fract_z
_atom_site_U_iso_or_equiv
_atom_site_adp_type
_atom_site_occupancy
_atom_site_site_symmetry_order
_atom_site_calc_flag
_atom_site_refinement_flags_posn
_atom_site_refinement_flags_adp
_atom_site_refinement_flags_occupancy
_atom_site_disorder_assembly
_atom_site_disorder_group
Ni1 Ni 0.55177(2) 0.68152(2) 0.46211(2) 0.02030(12) Uani 1 1 d . . . . .
O1W O 0.51109(8) 0.666667 0.416667 0.0244(6) Uani 1 2 d S T P A .
H1A H 0.483392 0.642890 0.422220 0.037 Uiso 0.5 1 d R . . . .
H1B H 0.508122 0.689090 0.413760 0.037 Uiso 0.5 1 d R . . . .
O2 O 0.55348(6) 0.62117(6) 0.45884(5) 0.0249(4) Uani 1 1 d . . . A 3
O1 O 0.55738(7) 0.61152(7) 0.39933(5) 0.0297(5) Uani 1 1 d . . . B 3
O4 O 0.80631(7) 0.54545(7) 0.52864(5) 0.0316(5) Uani 1 1 d . . . C 3
O3 O 0.7626(4) 0.4950(3) 0.5754(3) 0.039(2) Uani 0.5 1 d . . . C 1
N1 N 0.56309(8) 0.40960(8) 0.47294(6) 0.0293(6) Uani 1 1 d . U . . .
N2 N 0.5729(4) 0.3732(5) 0.4743(3) 0.059(4) Uani 0.5 1 d . U . D 1
N3 N 0.50733(8) 0.35577(8) 0.50493(6) 0.0264(5) Uani 1 1 d . U . D 4
N4 N 0.59344(8) 0.69950(8) 0.50701(6) 0.0270(6) Uani 1 1 d . . . E 4
C22 C 0.65164(11) 0.72775(12) 0.56752(8) 0.0355(8) Uani 1 1 d . . . . .
C1 C 0.55808(9) 0.60121(9) 0.43164(7) 0.0220(6) Uani 1 1 d . . . . .
C2 C 0.56632(9) 0.56113(10) 0.43915(7) 0.0237(6) Uani 1 1 d . . . . .
C3 C 0.57055(12) 0.53590(11) 0.41127(8) 0.0377(8) Uani 1 1 d . . . . .
H3 H 0.567126 0.543218 0.387147 0.045 Uiso 1 1 calc R . . . .
C4 C 0.57973(12) 0.50005(11) 0.41791(8) 0.0356(8) Uani 1 1 d . . . . .
H4 H 0.581721 0.482578 0.398423 0.043 Uiso 1 1 calc R . . . .
C5 C 0.58592(9) 0.48975(10) 0.45249(7) 0.0229(6) Uani 1 1 d . . . . .
C6 C 0.60088(10) 0.45386(10) 0.45865(7) 0.0266(6) Uani 1 1 d . . . . .
H6 H 0.609502 0.446853 0.434612 0.032 Uiso 1 1 calc R . . . .
C7 C 0.5376(5) 0.3406(6) 0.4929(3) 0.050(4) Uani 0.5 1 d . U . D 1
H7 H 0.533413 0.310504 0.497641 0.060 Uiso 0.5 1 calc R . . D 1
C8 C 0.52867(10) 0.39979(10) 0.49564(7) 0.0259(6) Uani 1 1 d . U . . .
H8 H 0.520489 0.421795 0.504110 0.031 Uiso 1 1 calc R . . D .
C9 C 0.64366(10) 0.47146(10) 0.48252(7) 0.0253(6) Uani 1 1 d . . . . .
C10 C 0.68562(11) 0.50484(12) 0.46949(9) 0.0434(9) Uani 1 1 d . . . . .
H10 H 0.687239 0.516709 0.445933 0.052 Uiso 1 1 calc R . . . .
C11 C 0.72621(11) 0.52202(12) 0.48981(9) 0.0410(8) Uani 1 1 d . . . . .
H11 H 0.754886 0.545698 0.480143 0.049 Uiso 1 1 calc R . . . .
C12 C 0.72516(11) 0.50520(13) 0.52339(8) 0.0395(8) Uani 1 1 d . . . . .
C13 C 0.76804(11) 0.51932(13) 0.54472(8) 0.0414(8) Uani 1 1 d . . . . .
C14 C 0.6831(4) 0.4603(3) 0.5330(3) 0.037(2) Uani 0.5 1 d . . . F 1
H14 H 0.683399 0.442094 0.552657 0.045 Uiso 0.5 1 calc R . . F 1
C15 C 0.6419(4) 0.4455(4) 0.5117(3) 0.033(2) Uani 0.5 1 d . . . F 1
H15 H 0.613808 0.417906 0.517754 0.040 Uiso 0.5 1 calc R . . F 1
C16 C 0.58213(13) 0.51509(12) 0.48032(8) 0.0414(9) Uani 1 1 d . . . . .
H16 H 0.586547 0.508497 0.504414 0.050 Uiso 1 1 calc R . . . .
C17 C 0.57202(12) 0.54985(12) 0.47352(8) 0.0403(8) Uani 1 1 d . . . . .
H17 H 0.568905 0.566473 0.493140 0.048 Uiso 1 1 calc R . . . .
C18 C 0.5951(2) 0.6689(2) 0.52891(13) 0.0378(15) Uani 0.582(4) 1 d . . . E 1
H18 H 0.576004 0.636633 0.523682 0.045 Uiso 0.582(4) 1 calc R . . E 1
C19 C 0.6231(2) 0.6815(2) 0.55879(14) 0.0447(17) Uani 0.582(4) 1 d . . . E 1
H19 H 0.622844 0.658020 0.573662 0.054 Uiso 0.582(4) 1 calc R . . E 1
C20 C 0.6514(2) 0.7610(2) 0.54376(14) 0.0438(16) Uani 0.582(4) 1 d . . . E 1
H20 H 0.670775 0.793353 0.548231 0.053 Uiso 0.582(4) 1 calc R . . E 1
C21 C 0.62234(18) 0.74544(19) 0.51361(13) 0.0347(14) Uani 0.582(4) 1 d . . . E 1
H21 H 0.622849 0.767731 0.497261 0.042 Uiso 0.582(4) 1 calc R . . E 1

loop_
_atom_site_aniso_label
_atom_site_aniso_U_11
_atom_site_aniso_U_22
_atom_site_aniso_U_33
_atom_site_aniso_U_23
_atom_site_aniso_U_13
_atom_site_aniso_U_12
Ni1 0.0212(2) 0.0228(2) 0.01739(19) -0.00130(14) -0.00108(14) 0.01137(17)
O1W 0.0246(11) 0.0320(16) 0.0191(13) -0.0012(12) -0.0006(6) 0.0160(8)
O2 0.0306(11) 0.0289(11) 0.0217(10) -0.0002(8) 0.0011(8) 0.0197(10)
O1 0.0428(13) 0.0362(12) 0.0182(10) 0.0022(8) 0.0006(9) 0.0259(11)
O4 0.0261(12) 0.0387(12) 0.0343(11) 0.0044(10) -0.0008(9) 0.0195(10)
O3 0.027(3) 0.054(5) 0.025(3) 0.016(5) -0.001(2) 0.012(5)
N1 0.0284(14) 0.0271(13) 0.0346(13) 0.0028(11) 0.0100(11) 0.0155(11)
N2 0.051(7) 0.043(5) 0.101(10) 0.026(7) 0.046(6) 0.036(5)
N3 0.0293(14) 0.0232(13) 0.0269(12) -0.0037(10) 0.0037(10) 0.0133(11)
N4 0.0294(14) 0.0328(15) 0.0200(12) -0.0027(11) -0.0005(10) 0.0164(12)
C22 0.0335(18) 0.047(2) 0.0235(16) -0.0055(14) -0.0078(13) 0.0177(16)
C1 0.0202(15) 0.0250(15) 0.0211(14) 0.0010(12) 0.0021(12) 0.0116(12)
C2 0.0230(15) 0.0283(16) 0.0206(14) -0.0016(12) -0.0007(12) 0.0135(13)
C3 0.060(2) 0.046(2) 0.0247(16) -0.0061(14) -0.0121(15) 0.0401(19)
C4 0.057(2) 0.0397(19) 0.0246(15) -0.0098(14) -0.0098(14) 0.0348(17)
C5 0.0229(15) 0.0301(16) 0.0226(14) 0.0013(12) -0.0005(12) 0.0185(13)
C6 0.0267(16) 0.0325(17) 0.0272(15) 0.0069(13) 0.0077(12) 0.0198(14)
C7 0.054(8) 0.045(5) 0.064(10) 0.019(6) 0.031(6) 0.035(6)
C8 0.0270(16) 0.0325(17) 0.0222(14) 0.0010(12) 0.0058(12) 0.0179(14)
C9 0.0248(16) 0.0344(17) 0.0268(15) 0.0054(13) 0.0018(12) 0.0224(14)
C10 0.0320(19) 0.053(2) 0.0363(18) 0.0232(16) -0.0027(15) 0.0151(17)
C11 0.0246(17) 0.048(2) 0.049(2) 0.0254(16) 0.0053(15) 0.0171(16)
C12 0.0290(18) 0.069(2) 0.0252(16) 0.0070(15) 0.0059(14) 0.0278(18)
C13 0.0312(19) 0.067(2) 0.0301(18) 0.0005(17) 0.0017(15) 0.0276(18)
C14 0.035(4) 0.051(6) 0.031(4) 0.012(4) 0.005(3) 0.025(5)
C15 0.026(4) 0.040(6) 0.025(5) 0.002(4) 0.005(4) 0.009(4)
C16 0.072(2) 0.056(2) 0.0210(15) 0.0019(15) 0.0000(15) 0.051(2)
C17 0.065(2) 0.051(2) 0.0224(16) -0.0027(15) 0.0018(15) 0.042(2)
C18 0.053(4) 0.032(3) 0.023(3) -0.002(2) -0.008(3) 0.018(3)
C19 0.060(4) 0.043(4) 0.030(3) 0.005(3) -0.014(3) 0.025(3)
C20 0.045(4) 0.040(3) 0.027(3) -0.007(3) -0.017(3) 0.007(3)
C21 0.028(3) 0.035(3) 0.029(3) 0.009(2) -0.004(2) 0.007(3)

loop_
_atom_type_symbol
_atom_type_description
_atom_type_scat_dispersion_real
_atom_type_scat_dispersion_imag
_atom_type_scat_source
C C 0.0030 0.0020 'International Tables Vol C Tables 4.2.6.8 and 6.1.1.4'
H H 0.0000 0.0000 'International Tables Vol C Tables 4.2.6.8 and 6.1.1.4'
N N 0.0060 0.0030 'International Tables Vol C Tables 4.2.6.8 and 6.1.1.4'
Ni Ni 0.3390 1.1120 'International Tables Vol C Tables 4.2.6.8 and 6.1.1.4'
O O 0.0110 0.0060 'International Tables Vol C Tables 4.2.6.8 and 6.1.1.4'

loop_
_geom_angle_atom_site_label_1
_geom_angle_atom_site_label_2
_geom_angle_atom_site_label_3
_geom_angle
_geom_angle_site_symmetry_1
_geom_angle_site_symmetry_3
O1W Ni1 Ni1 32.32(6) . 12_565
O1W Ni1 N3 91.78(8) . 19_666
O2 Ni1 O1W 93.02(6) . .
O1 Ni1 O1W 92.88(7) 12_565 .
O4 Ni1 O1W 90.04(7) 20_566 .
N3 Ni1 Ni1 116.05(6) 19_666 12_565
N4 Ni1 Ni1 148.07(6) . 12_565
N4 Ni1 O1W 177.39(7) . .
N4 Ni1 O1 85.76(8) . 12_565
N4 Ni1 N3 89.48(9) . 19_666
Ni1 O1W Ni1 115.36(12) . 12_565
Ni1 O1W H1A 110.4 12_565 .
Ni1 O1W H1A 110.37(3) . 12_565
Ni1 O1W H1A 106.57(3) 12_565 12_565
Ni1 O1W H1A 106.6 . .
Ni1 O1W H1B 104.9 . .
Ni1 O1W H1B 111.6 12_565 .
Ni1 O1W H1B 111.58(3) . 12_565
Ni1 O1W H1B 104.91(3) 12_565 12_565
H1A O1W H1A 107.4 . 12_565
H1A O1W H1B 107.6 12_565 12_565
H1A O1W H1B 107.6 . .
H1A O1W H1B 5.9 . 12_565
H1B O1W H1A 5.9 . 12_565
H1B O1W H1B 108.5 . 12_565
C1 O2 Ni1 129.47(17) . .
C1 O1 Ni1 136.10(18) . 12_565
C13 O4 Ni1 128.19(19) . 21_656
N2 N1 C6 115.1(6) . .
C8 N1 N2 108.0(6) . .
C8 N1 C6 132.5(2) . .
C7 N2 N1 103.5(11) . .
C7 N3 Ni1 126.6(7) . 19_666
C8 N3 Ni1 129.23(19) . 19_666
C8 N3 C7 103.4(7) . .
C18 N4 Ni1 123.8(3) . .
C18 N4 C21 118.3(4) . .
C21 N4 Ni1 117.9(3) . .
C19 C22 C22 122.7(3) . 17_655
C19 C22 C20 116.8(4) . .
C20 C22 C22 120.4(3) . 17_655
O2 C1 C2 115.9(2) . .
O1 C1 O2 127.1(3) . .
O1 C1 C2 117.0(2) . .
C3 C2 C1 120.8(2) . .
C17 C2 C1 121.5(2) . .
C17 C2 C3 117.7(3) . .
C2 C3 H3 119.5 . .
C2 C3 C4 121.1(3) . .
C4 C3 H3 119.5 . .
C3 C4 H4 119.9 . .
C5 C4 C3 120.3(3) . .
C5 C4 H4 119.9 . .
C4 C5 C6 119.0(2) . .
C4 C5 C16 118.8(3) . .
C16 C5 C6 122.0(2) . .
N1 C6 C5 112.8(2) . .
N1 C6 H6 106.9 . .
N1 C6 C9 109.7(2) . .
C5 C6 H6 106.9 . .
C5 C6 C9 113.3(2) . .
C9 C6 H6 106.9 . .
N2 C7 N3 111.7(13) . .
N2 C7 H7 124.2 . .
N3 C7 H7 124.2 . .
N1 C8 H8 124.4 . .
N3 C8 N1 111.2(3) . .
N3 C8 H8 124.4 . .
C10 C9 C6 118.8(2) . .
C10 C9 C15 119.9(6) . .
C15 C9 C6 118.9(5) . .
C9 C10 H10 119.2 . .
C9 C10 C11 121.7(3) . .
C11 C10 H10 119.2 . .
C10 C11 H11 119.7 . .
C12 C11 C10 120.6(3) . .
C12 C11 H11 119.7 . .
C11 C12 C13 122.5(3) . .
C11 C12 C14 116.7(5) . .
C13 C12 C14 117.3(5) . .
O4 C13 C12 115.8(3) . .
O3 C13 C12 116.2(6) . .
C12 C14 H14 121.2 . .
C15 C14 C12 117.7(8) . .
C15 C14 H14 121.2 . .
C9 C15 C14 119.3(9) . .
C9 C15 H15 120.4 . .
C14 C15 H15 120.4 . .
C5 C16 H16 119.7 . .
C17 C16 C5 120.5(3) . .
C17 C16 H16 119.7 . .
C2 C17 C16 121.7(3) . .
C2 C17 H17 119.2 . .
C16 C17 H17 119.2 . .
N4 C18 H18 118.5 . .
N4 C18 C19 123.0(5) . .
C19 C18 H18 118.5 . .
C22 C19 H19 119.6 . .
C18 C19 C22 120.8(5) . .
C18 C19 H19 119.6 . .
C22 C20 H20 120.5 . .
C21 C20 C22 119.0(5) . .
C21 C20 H20 120.5 . .
N4 C21 C20 121.9(5) . .
N4 C21 H21 119.0 . .
C20 C21 H21 119.0 . .

loop_
_geom_bond_atom_site_label_1
_geom_bond_atom_site_label_2
_geom_bond_distance
_geom_bond_site_symmetry_2
Ni1 Ni1 3.4830(6) 12_565
Ni1 O1W 2.0608(14) .
Ni1 O2 2.0327(18) .
Ni1 O1 2.0589(19) 12_565
Ni1 O4 2.0512(19) 20_566
Ni1 N3 2.108(2) 19_666
Ni1 N4 2.055(2) .
O1W H1A 0.8848 .
O1W H1A 0.8848 12_565
O1W H1B 0.8042 12_565
O1W H1B 0.8042 .
O2 C1 1.258(3) .
O1 C1 1.252(3) .
O4 C13 1.272(4) .
O3 C13 1.356(12) .
N1 N2 1.397(13) .
N1 C6 1.471(4) .
N1 C8 1.322(3) .
N2 C7 1.324(19) .
N3 C7 1.403(16) .
N3 C8 1.310(4) .
N4 C18 1.324(6) .
N4 C21 1.355(6) .
C22 C22 1.458(6) 17_655
C22 C19 1.379(7) .
C22 C20 1.414(6) .
C1 C2 1.510(4) .
C2 C3 1.382(4) .
C2 C17 1.370(4) .
C3 H3 0.9500 .
C3 C4 1.388(4) .
C4 H4 0.9500 .
C4 C5 1.371(4) .
C5 C6 1.518(4) .
C5 C16 1.377(4) .
C6 H6 1.0000 .
C6 C9 1.520(4) .
C7 H7 0.9500 .
C8 H8 0.9500 .
C9 C10 1.361(4) .
C9 C15 1.368(12) .
C10 H10 0.9500 .
C10 C11 1.392(4) .
C11 H11 0.9500 .
C11 C12 1.360(4) .
C12 C13 1.484(4) .
C12 C14 1.488(11) .
C14 H14 0.9500 .
C14 C15 1.435(15) .
C15 H15 0.9500 .
C16 H16 0.9500 .
C16 C17 1.375(4) .
C17 H17 0.9500 .
C18 H18 0.9500 .
C18 C19 1.372(7) .
C19 H19 0.9500 .
C20 H20 0.9500 .
C20 C21 1.398(7) .
C21 H21 0.9500 .

loop_
_geom_torsion_atom_site_label_1
_geom_torsion_atom_site_label_2
_geom_torsion_atom_site_label_3
_geom_torsion_atom_site_label_4
_geom_torsion
_geom_torsion_site_symmetry_1
Ni1 O2 C1 O1 -8.9(4) .
Ni1 O2 C1 C2 169.71(17) .
Ni1 O1 C1 O2 -15.0(5) 12_565
Ni1 O1 C1 C2 166.40(19) 12_565
Ni1 O4 C13 C12 -152.9(2) 21_656
Ni1 N3 C7 N2 -176.5(7) 19_666
Ni1 N3 C8 N1 -176.56(18) 19_666
Ni1 N4 C18 C19 -180.0(4) .
Ni1 N4 C21 C20 179.0(4) .
O2 C1 C2 C3 178.2(3) .
O2 C1 C2 C17 -4.9(4) .
O1 C1 C2 C3 -3.1(4) .
O1 C1 C2 C17 173.9(3) .
N1 N2 C7 N3 -3.0(12) .
N1 C6 C9 C10 163.3(3) .
N1 C6 C9 C15 1.0(5) .
N2 N1 C6 C5 171.3(6) .
N2 N1 C6 C9 -61.4(6) .
N2 N1 C8 N3 -15.9(6) .
N4 C18 C19 C22 -0.3(9) .
C22 C22 C19 C18 179.5(5) 17_655
C22 C22 C20 C21 179.8(5) 17_655
C22 C20 C21 N4 1.8(8) .
C1 C2 C3 C4 177.8(3) .
C1 C2 C17 C16 -176.3(3) .
C2 C3 C4 C5 -1.6(5) .
C3 C2 C17 C16 0.7(5) .
C3 C4 C5 C6 -173.6(3) .
C3 C4 C5 C16 1.0(5) .
C4 C5 C6 N1 -107.3(3) .
C4 C5 C6 C9 127.3(3) .
C4 C5 C16 C17 0.4(5) .
C5 C6 C9 C10 -69.7(4) .
C5 C6 C9 C15 128.0(5) .
C5 C16 C17 C2 -1.3(6) .
C6 N1 N2 C7 170.4(7) .
C6 N1 C8 N3 -170.3(3) .
C6 C5 C16 C17 174.9(3) .
C6 C9 C10 C11 -179.2(3) .
C6 C9 C15 C14 176.1(6) .
C7 N3 C8 N1 13.3(6) .
C8 N1 N2 C7 11.0(10) .
C8 N1 C6 C5 -35.8(4) .
C8 N1 C6 C9 91.5(4) .
C8 N3 C7 N2 -6.0(10) .
C9 C10 C11 C12 1.1(6) .
C10 C9 C15 C14 13.9(9) .
C10 C11 C12 C13 174.4(3) .
C10 C11 C12 C14 16.2(6) .
C11 C12 C13 O4 -5.2(5) .
C11 C12 C13 O3 -170.9(6) .
C11 C12 C14 C15 -18.3(9) .
C12 C14 C15 C9 3.5(11) .
C13 C12 C14 C15 -177.7(6) .
C14 C12 C13 O3 -12.8(7) .
C15 C9 C10 C11 -17.0(6) .
C16 C5 C6 N1 78.2(4) .
C16 C5 C6 C9 -47.2(4) .
C17 C2 C3 C4 0.7(5) .
C18 N4 C21 C20 -3.8(7) .
C19 C22 C20 C21 1.0(7) .
C20 C22 C19 C18 -1.8(8) .
C21 N4 C18 C19 3.1(8) .
